data_2222520
loop_
_publ_author_name
'Tokar\<c\'ik, Miroslav'
'Gowda, B. Thimme'
'Ko\<z\'i\<sek, Jozef'
'Sowmya, B. P.'
'Fuess, Hartmut'

_publ_section_title
;
 4-Chloro-<i>N</i>-(2,6-dichlorophenyl)benzamide
;
_journal_coeditor_code ZL2218
_journal_issue 7
_journal_name_full 'Acta Crystallographica Section E'
_journal_page_first o1637
_journal_page_last o1638
_journal_paper_doi 10.1107/S160053680902265X
_journal_volume 65
_journal_year 2009
_chemical_formula_iupac 'C13 H8 Cl3 N O'
_chemical_formula_moiety 'C13 H8 Cl3 N O'
_chemical_formula_sum 'C13 H8 Cl3 N O'
_chemical_formula_weight 300.55
_chemical_name_systematic
;
4-Chloro-<i>N</i>-(2,6-dichlorophenyl)benzamide
;
_space_group_IT_number 14
_symmetry_cell_setting monoclinic
_symmetry_space_group_name_Hall '-P 2ybc'
_symmetry_space_group_name_H-M 'P 1 21/c 1'
_atom_sites_solution_hydrogens geom
_atom_sites_solution_primary direct
_atom_sites_solution_secondary difmap
_cell_angle_alpha 90
_cell_angle_beta 95.3678(13)
_cell_angle_gamma 90
_cell_formula_units_Z 16
_cell_length_a 16.9411(3)
_cell_length_b 16.3246(2)
_cell_length_c 19.5505(3)
_cell_measurement_reflns_used 40513
_cell_measurement_temperature 295(2)
_cell_measurement_theta_max 29.6
_cell_measurement_theta_min 2.98
_cell_volume 5383.11(14)
_computing_cell_refinement
;
CrysAlis RED (Oxford Diffraction, 2008)
;
_computing_data_collection
;
CrysAlis CCD (Oxford Diffraction, 2008)
;
_computing_data_reduction
;
CrysAlis RED (Oxford Diffraction, 2008)
;
_computing_molecular_graphics
;
ORTEP-3 (Farrugia, 1997) and DIAMOND (Brandenburg, 2001)
;
_computing_publication_material
;
SHELXL97 (Sheldrick, 2008), PLATON (Spek, 2009) and WinGX
(Farrugia, 1999)
;
_computing_structure_refinement 'SHELXL97 (Sheldrick, 2008)'
_computing_structure_solution 'SHELXS97 (Sheldrick, 2008)'
_diffrn_ambient_temperature 295(2)
_diffrn_measured_fraction_theta_full 0.998
_diffrn_measured_fraction_theta_max 0.998
_diffrn_measurement_device '4-circle kappa geometry goniometer'
_diffrn_measurement_device_type 'Oxford Diffraction Xcalibur'
_diffrn_measurement_method '\w scans with \k offsets'
_diffrn_radiation_monochromator graphite
_diffrn_radiation_type MoK\a
_diffrn_radiation_wavelength 0.71073
_diffrn_reflns_av_R_equivalents 0.0529
_diffrn_reflns_limit_h_max 20
_diffrn_reflns_limit_h_min -20
_diffrn_reflns_limit_k_max 19
_diffrn_reflns_limit_k_min -19
_diffrn_reflns_limit_l_max 23
_diffrn_reflns_limit_l_min -23
_diffrn_reflns_number 180094
_diffrn_reflns_theta_full 25.75
_diffrn_reflns_theta_max 25.75
_diffrn_reflns_theta_min 2.32
_diffrn_standards_decay_% 0.5
_diffrn_standards_interval_time 120
_diffrn_standards_number 3
_exptl_absorpt_coefficient_mu 0.666
_exptl_absorpt_correction_T_max 0.944
_exptl_absorpt_correction_T_min 0.754
_exptl_absorpt_correction_type analytical
_exptl_absorpt_process_details
;
[CrysAlis RED (Oxford Diffraction, 2008), based on Clark & Reid
(1995)]
;
_exptl_crystal_colour colourless
_exptl_crystal_density_diffrn 1.483
_exptl_crystal_density_method 'not measured'
_exptl_crystal_description needle
_exptl_crystal_F_000 2432
_exptl_crystal_size_max 0.51
_exptl_crystal_size_mid 0.11
_exptl_crystal_size_min 0.09
_refine_diff_density_max 0.328
_refine_diff_density_min -0.225
_refine_ls_extinction_method none
_refine_ls_goodness_of_fit_ref 0.983
_refine_ls_hydrogen_treatment mixed
_refine_ls_matrix_type full
_refine_ls_number_parameters 670
_refine_ls_number_reflns 10278
_refine_ls_number_restraints 15
_refine_ls_restrained_S_all 0.983
_refine_ls_R_factor_all 0.082
_refine_ls_R_factor_gt 0.041
_refine_ls_shift/su_max 0
_refine_ls_shift/su_mean 0
_refine_ls_structure_factor_coef Fsqd
_refine_ls_weighting_details 'calc w=1/[\s^2^(Fo^2^)+(0.0583P)^2^+0.0000P] where P=(Fo^2^+2Fc^2^)/3'
_refine_ls_weighting_scheme calc
_refine_ls_wR_factor_gt 0.0983
_refine_ls_wR_factor_ref 0.1072
_reflns_number_gt 5984
_reflns_number_total 10264
_reflns_threshold_expression I>2\s(I)
_cod_data_source_file zl2218.cif
_cod_data_source_block I
_cod_original_sg_symbol_H-M 'P 21/c'
_cod_database_code 2222520
_cod_database_fobs_code 2222520

loop_
_symmetry_equiv_pos_as_xyz
'x, y, z'
'-x, y+1/2, -z+1/2'
'-x, -y, -z'
'x, -y-1/2, z-1/2'

loop_
_atom_site_type_symbol
_atom_site_label
_atom_site_fract_x
_atom_site_fract_y
_atom_site_fract_z
_atom_site_U_iso_or_equiv
_atom_site_adp_type
_atom_site_calc_flag
_atom_site_refinement_flags
_atom_site_occupancy
_atom_site_disorder_assembly
_atom_site_disorder_group
N N1A -0.01521(12) 0.24995(13) 0.20152(9) 0.0679(6) Uani d D 1 . .
H H1N -0.0020(14) 0.2564(15) 0.1607(9) 0.081 Uiso d D 1 . .
O O1A 0.00098(11) 0.27519(12) 0.31328(7) 0.0872(6) Uani d . 1 . .
Cl Cl1A 0.34739(5) 0.42659(5) 0.23734(4) 0.1008(3) Uani d . 1 . .
Cl Cl2A -0.02618(5) 0.06753(5) 0.21458(4) 0.1059(3) Uani d . 1 . .
Cl Cl3A -0.14461(5) 0.37320(5) 0.19803(4) 0.1009(3) Uani d . 1 . .
C C1A 0.02724(13) 0.27901(14) 0.25719(10) 0.0578(6) Uani d . 1 . .
C C2A 0.10565(13) 0.31648(13) 0.24908(9) 0.0517(5) Uani d U 1 . .
C C3A 0.15350(15) 0.33685(15) 0.30778(11) 0.0658(6) Uani d U 1 . .
H H3A 0.1354 0.3275 0.3505 0.079 Uiso calc R 1 . .
C C4A 0.22717(16) 0.37056(15) 0.30429(12) 0.0711(7) Uani d . 1 . .
H H4A 0.2586 0.3838 0.3443 0.085 Uiso calc R 1 . .
C C5A 0.25378(14) 0.38453(14) 0.24193(12) 0.0643(6) Uani d . 1 . .
C C6A 0.20812(16) 0.36548(17) 0.18329(12) 0.0800(8) Uani d . 1 . .
H H6A 0.2264 0.3757 0.1407 0.096 Uiso calc R 1 . .
C C7A 0.13480(15) 0.33111(16) 0.18723(11) 0.0735(7) Uani d . 1 . .
H H7A 0.1041 0.3174 0.1469 0.088 Uiso calc R 1 . .
C C8A -0.09215(14) 0.21751(17) 0.20417(10) 0.0627(6) Uani d . 1 . .
C C9A -0.10499(15) 0.13470(18) 0.20852(11) 0.0702(7) Uani d . 1 . .
C C10A -0.18105(19) 0.10314(19) 0.20735(12) 0.0800(8) Uani d . 1 . .
H H10A -0.1888 0.047 0.2109 0.096 Uiso calc R 1 . .
C C11A -0.24487(17) 0.1553(2) 0.20087(12) 0.0820(8) Uani d . 1 . .
H H11A -0.296 0.1342 0.1987 0.098 Uiso calc R 1 . .
C C12A -0.23399(16) 0.2376(2) 0.19764(11) 0.0807(8) Uani d . 1 . .
H H12A -0.2775 0.2726 0.1939 0.097 Uiso calc R 1 . .
C C13A -0.15816(16) 0.26914(17) 0.19990(10) 0.0712(7) Uani d . 1 . .
N N1B 0.54004(11) 0.25961(12) 0.28954(8) 0.0578(5) Uani d D 1 . .
H H2N 0.5318(13) 0.2534(14) 0.2481(8) 0.069 Uiso d D 1 . .
O O1B 0.49853(9) 0.25248(11) 0.39413(7) 0.0762(5) Uani d . 1 . .
Cl Cl1B 0.17328(5) 0.09853(6) 0.22580(6) 0.1275(3) Uani d . 1 . .
Cl Cl2B 0.65068(5) 0.13398(5) 0.35411(4) 0.1043(3) Uani d . 1 . .
Cl Cl3B 0.56847(5) 0.43598(5) 0.26545(4) 0.1017(3) Uani d . 1 . .
C C1B 0.48504(13) 0.24196(13) 0.33249(10) 0.0517(5) Uani d . 1 . .
C C2B 0.40793(12) 0.20796(12) 0.30239(10) 0.0484(5) Uani d . 1 . .
C C3B 0.35060(15) 0.19335(15) 0.34661(12) 0.0658(6) Uani d . 1 . .
H H3B 0.3606 0.2064 0.3929 0.079 Uiso calc R 1 . .
C C4B 0.27899(16) 0.15970(16) 0.32283(16) 0.0787(7) Uani d . 1 . .
H H4B 0.2407 0.1497 0.353 0.094 Uiso calc R 1 . .
C C5B 0.26417(15) 0.14095(15) 0.25493(17) 0.0753(7) Uani d . 1 . .
C C6B 0.31894(17) 0.15589(18) 0.21067(14) 0.0841(8) Uani d . 1 . .
H H6B 0.308 0.1438 0.1643 0.101 Uiso calc R 1 . .
C C7B 0.39097(15) 0.18910(15) 0.23434(11) 0.0700(7) Uani d . 1 . .
H H7B 0.4287 0.1989 0.2037 0.084 Uiso calc R 1 . .
C C8B 0.61598(13) 0.28835(14) 0.31361(9) 0.0520(5) Uani d . 1 . .
C C9B 0.67220(15) 0.23618(16) 0.34592(11) 0.0665(6) Uani d . 1 . .
C C10B 0.74665(17) 0.2637(2) 0.36897(13) 0.0840(8) Uani d . 1 . .
H H10B 0.7835 0.2283 0.3912 0.101 Uiso calc R 1 . .
C C11B 0.76574(18) 0.3435(2) 0.35883(14) 0.0883(9) Uani d . 1 . .
H H11B 0.8162 0.3621 0.374 0.106 Uiso calc R 1 . .
C C12B 0.71239(18) 0.39649(18) 0.32688(13) 0.0803(8) Uani d . 1 . .
H H12B 0.7263 0.4507 0.3199 0.096 Uiso calc R 1 . .
C C13B 0.63704(14) 0.36865(15) 0.30494(10) 0.0630(6) Uani d . 1 . .
N N1C 0.54579(11) 0.23320(10) 0.53835(8) 0.0508(4) Uani d D 1 . .
H H3N 0.5371(12) 0.2468(13) 0.4968(8) 0.061 Uiso d D 1 . .
O O1C 0.56197(9) 0.27476(9) 0.64809(7) 0.0632(4) Uani d . 1 . .
Cl Cl1C 0.62723(4) 0.63315(4) 0.49957(4) 0.0881(2) Uani d . 1 . .
Cl Cl2C 0.38314(4) 0.16952(5) 0.55737(4) 0.0940(2) Uani d . 1 . .
Cl Cl3C 0.69772(5) 0.14330(5) 0.54692(4) 0.1055(3) Uani d U 1 . .
C C1C 0.56049(11) 0.29103(13) 0.58689(10) 0.0459(5) Uani d . 1 . .
C C2C 0.57685(11) 0.37500(12) 0.56292(9) 0.0441(5) Uani d . 1 . .
C C3C 0.56156(13) 0.44075(14) 0.60366(10) 0.0588(6) Uani d . 1 . .
H H3C 0.5406 0.4316 0.6453 0.071 Uiso calc R 1 . .
C C4C 0.57648(14) 0.51957(15) 0.58425(12) 0.0656(6) Uani d . 1 . .
H H4C 0.5645 0.5633 0.6119 0.079 Uiso calc R 1 . .
C C5C 0.60899(12) 0.53327(13) 0.52411(11) 0.0554(6) Uani d . 1 . .
C C6C 0.62633(14) 0.46970(14) 0.48319(11) 0.0638(6) Uani d . 1 . .
H H6C 0.6492 0.4795 0.4426 0.077 Uiso calc R 1 . .
C C7C 0.60982(13) 0.39061(13) 0.50214(10) 0.0566(6) Uani d . 1 . .
H H7C 0.621 0.3473 0.4737 0.068 Uiso calc R 1 . .
C C8C 0.54059(15) 0.14968(13) 0.55637(9) 0.0543(6) Uani d U 1 . .
C C9C 0.46937(16) 0.11342(14) 0.56777(11) 0.0653(6) Uani d U 1 . .
C C10C 0.4646(2) 0.03189(16) 0.58582(12) 0.0832(8) Uani d . 1 . .
H H10C 0.416 0.0085 0.593 0.1 Uiso calc R 1 . .
C C11C 0.5325(3) -0.01375(18) 0.59289(13) 0.0975(10) Uani d . 1 . .
H H11C 0.5298 -0.0685 0.6057 0.117 Uiso calc R 1 . .
C C12C 0.6042(2) 0.01942(19) 0.58145(13) 0.0915(9) Uani d . 1 . .
H H12C 0.6499 -0.0125 0.5859 0.11 Uiso calc R 1 . .
C C13C 0.60779(16) 0.10095(15) 0.56319(11) 0.0683(6) Uani d U 1 . .
N N1D 1.00625(13) 0.21879(12) 0.44495(8) 0.0716(6) Uani d D 1 . .
H H4N 0.9902(15) 0.2400(14) 0.4068(10) 0.086 Uiso d D 1 . .
O O1D 0.98706(12) 0.21685(11) 0.55695(7) 0.0870(6) Uani d . 1 . .
Cl Cl1D 0.82750(6) 0.58103(5) 0.47748(5) 0.1224(3) Uani d . 1 . .
Cl Cl2D 1.17656(5) 0.21164(5) 0.49982(4) 0.1061(3) Uani d . 1 . .
Cl Cl3D 0.90147(6) 0.08528(6) 0.38692(4) 0.1133(3) Uani d U 1 . .
C C1D 0.98079(14) 0.25205(15) 0.50152(10) 0.0637(6) Uani d . 1 . .
C C2D 0.94263(13) 0.33420(15) 0.49198(10) 0.0574(6) Uani d . 1 . .
C C3D 0.88233(16) 0.35364(17) 0.53201(11) 0.0741(7) Uani d . 1 . .
H H3D 0.866 0.3153 0.5629 0.089 Uiso calc R 1 . .
C C4D 0.84624(16) 0.42912(18) 0.52672(12) 0.0783(8) Uani d . 1 . .
H H4D 0.8052 0.4417 0.5534 0.094 Uiso calc R 1 . .
C C5D 0.87110(15) 0.48473(16) 0.48241(14) 0.0705(7) Uani d . 1 . .
C C6D 0.93043(15) 0.46719(15) 0.44139(12) 0.0681(6) Uani d . 1 . .
H H6D 0.9464 0.506 0.4107 0.082 Uiso calc R 1 . .
C C7D 0.96600(13) 0.39125(15) 0.44644(11) 0.0589(6) Uani d . 1 . .
H H7D 1.0061 0.3786 0.4188 0.071 Uiso calc R 1 . .
C C8D 1.04163(19) 0.14073(17) 0.44522(11) 0.0743(8) Uani d . 1 . .
C C9D 1.12048(19) 0.12862(17) 0.47012(12) 0.0820(8) Uani d . 1 . .
C C10D 1.1547(2) 0.0528(2) 0.47083(15) 0.0975(10) Uani d DU 1 . .
H H10D 1.2093(14) 0.046(2) 0.4889(15) 0.117 Uiso d D 1 . .
C C11D 1.1102(3) -0.0126(2) 0.44464(17) 0.1084(12) Uani d DU 1 . .
H H11D 1.1308(19) -0.0659(15) 0.4433(16) 0.13 Uiso d D 1 . .
C C12D 1.0336(3) -0.0034(2) 0.41819(16) 0.1030(11) Uani d D 1 . .
H H12D 0.9978(18) -0.0453(18) 0.4045(16) 0.124 Uiso d D 1 . .
C C13D 0.99924(19) 0.07337(19) 0.41871(12) 0.0846(8) Uani d U 1 . .

loop_
_atom_site_aniso_label
_atom_site_aniso_U_11
_atom_site_aniso_U_22
_atom_site_aniso_U_33
_atom_site_aniso_U_12
_atom_site_aniso_U_13
_atom_site_aniso_U_23
N1A 0.0625(13) 0.1037(16) 0.0392(10) -0.0228(11) 0.0139(9) -0.0045(10)
O1A 0.0911(13) 0.1352(16) 0.0365(8) -0.0286(11) 0.0115(8) 0.0063(9)
Cl1A 0.0782(5) 0.1158(6) 0.1075(5) -0.0385(4) 0.0039(4) -0.0079(4)
Cl2A 0.0891(6) 0.1078(6) 0.1235(6) 0.0028(4) 0.0240(4) -0.0029(5)
Cl3A 0.1086(6) 0.0957(6) 0.1020(5) -0.0071(4) 0.0295(4) 0.0193(4)
C1A 0.0626(16) 0.0715(16) 0.0393(12) -0.0033(12) 0.0053(11) 0.0076(10)
C2A 0.0569(14) 0.0571(14) 0.0402(11) 0.0003(11) 0.0006(10) 0.0020(9)
C3A 0.0697(18) 0.0791(17) 0.0480(13) -0.0042(14) 0.0024(11) 0.0017(11)
C4A 0.0731(19) 0.0763(18) 0.0609(15) -0.0083(14) -0.0096(13) -0.0054(12)
C5A 0.0612(16) 0.0586(15) 0.0724(16) -0.0085(12) 0.0024(13) -0.0040(12)
C6A 0.0740(19) 0.108(2) 0.0592(15) -0.0269(16) 0.0118(13) -0.0024(13)
C7A 0.0689(17) 0.104(2) 0.0466(13) -0.0254(15) 0.0023(11) -0.0026(12)
C8A 0.0577(17) 0.095(2) 0.0373(11) -0.0174(15) 0.0132(10) 0.0008(11)
C9A 0.0646(18) 0.092(2) 0.0552(14) -0.0106(15) 0.0143(11) -0.0032(13)
C10A 0.085(2) 0.092(2) 0.0653(15) -0.0261(19) 0.0156(14) -0.0031(13)
C11A 0.0604(19) 0.122(3) 0.0647(16) -0.0252(19) 0.0140(13) 0.0002(16)
C12A 0.0644(19) 0.117(3) 0.0627(15) -0.0042(17) 0.0148(12) 0.0089(15)
C13A 0.0693(19) 0.098(2) 0.0487(13) -0.0138(16) 0.0171(11) 0.0058(12)
N1B 0.0569(12) 0.0811(14) 0.0355(9) -0.0187(10) 0.0055(9) -0.0068(9)
O1B 0.0692(11) 0.1225(15) 0.0375(9) -0.0120(10) 0.0079(7) -0.0091(8)
Cl1B 0.0605(5) 0.1105(7) 0.2077(10) -0.0205(4) -0.0065(5) -0.0284(6)
Cl2B 0.1170(7) 0.0748(5) 0.1224(6) 0.0019(4) 0.0172(5) 0.0197(4)
Cl3B 0.1091(6) 0.0838(5) 0.1127(5) 0.0075(4) 0.0135(5) 0.0211(4)
C1B 0.0559(14) 0.0576(14) 0.0418(12) 0.0010(11) 0.0066(10) -0.0015(10)
C2B 0.0500(13) 0.0466(12) 0.0490(12) 0.0026(10) 0.0069(10) 0.0033(9)
C3B 0.0592(17) 0.0748(17) 0.0650(14) 0.0039(13) 0.0139(12) 0.0040(12)
C4B 0.0545(18) 0.0732(18) 0.112(2) 0.0007(14) 0.0272(15) 0.0118(16)
C5B 0.0510(16) 0.0578(16) 0.116(2) -0.0005(12) 0.0007(16) -0.0101(15)
C6B 0.0687(19) 0.101(2) 0.0806(17) -0.0128(16) -0.0032(15) -0.0196(15)
C7B 0.0613(17) 0.0889(19) 0.0600(14) -0.0165(14) 0.0065(12) -0.0091(12)
C8B 0.0546(15) 0.0651(16) 0.0367(10) -0.0110(12) 0.0069(10) -0.0084(10)
C9B 0.0646(17) 0.0793(17) 0.0552(13) -0.0067(14) 0.0043(12) -0.0062(12)
C10B 0.067(2) 0.107(2) 0.0757(17) 0.0041(17) -0.0062(14) -0.0021(15)
C11B 0.0616(19) 0.123(3) 0.0793(18) -0.0240(19) -0.0015(14) -0.0253(18)
C12B 0.085(2) 0.0799(19) 0.0788(17) -0.0300(17) 0.0223(16) -0.0221(15)
C13B 0.0664(17) 0.0700(17) 0.0537(13) -0.0098(13) 0.0116(11) -0.0087(11)
N1C 0.0691(12) 0.0469(11) 0.0359(9) 0.0005(9) 0.0015(8) 0.0018(8)
O1C 0.0834(11) 0.0681(10) 0.0381(8) -0.0007(8) 0.0063(7) 0.0022(7)
Cl1C 0.0757(5) 0.0547(4) 0.1344(6) -0.0027(3) 0.0129(4) 0.0078(4)
Cl2C 0.0776(5) 0.0817(5) 0.1262(6) 0.0045(4) 0.0272(4) 0.0300(4)
Cl3C 0.0733(5) 0.1196(7) 0.1222(6) 0.0188(5) 0.0019(4) -0.0090(5)
C1C 0.0435(13) 0.0566(14) 0.0376(12) 0.0071(10) 0.0036(9) -0.0021(10)
C2C 0.0412(12) 0.0520(13) 0.0379(10) 0.0028(9) -0.0020(9) -0.0048(9)
C3C 0.0686(16) 0.0580(16) 0.0507(12) -0.0006(12) 0.0103(11) -0.0080(11)
C4C 0.0674(16) 0.0563(16) 0.0736(16) 0.0035(12) 0.0087(12) -0.0192(12)
C5C 0.0429(13) 0.0490(14) 0.0728(15) -0.0009(10) -0.0029(11) 0.0017(11)
C6C 0.0750(17) 0.0552(16) 0.0639(14) -0.0062(13) 0.0208(12) 0.0013(12)
C7C 0.0664(16) 0.0504(14) 0.0546(13) 0.0009(11) 0.0143(11) -0.0089(10)
C8C 0.0742(16) 0.0479(14) 0.0405(11) 0.0069(12) 0.0031(10) -0.0007(9)
C9C 0.0870(18) 0.0528(15) 0.0570(13) 0.0039(13) 0.0107(12) 0.0090(11)
C10C 0.116(2) 0.0564(18) 0.0794(17) -0.0065(17) 0.0226(16) 0.0112(13)
C11C 0.166(4) 0.0521(18) 0.0757(18) 0.017(2) 0.018(2) 0.0114(13)
C12C 0.129(3) 0.068(2) 0.0773(18) 0.040(2) 0.0069(18) 0.0011(15)
C13C 0.0857(18) 0.0654(17) 0.0529(13) 0.0140(14) 0.0008(12) -0.0059(11)
N1D 0.1072(17) 0.0729(14) 0.0357(10) 0.0363(12) 0.0129(10) 0.0074(9)
O1D 0.1234(16) 0.1011(13) 0.0381(8) 0.0518(12) 0.0168(8) 0.0132(8)
Cl1D 0.1094(7) 0.0829(6) 0.1709(8) 0.0390(5) -0.0071(6) -0.0135(5)
Cl2D 0.1100(6) 0.1067(6) 0.1018(5) 0.0202(5) 0.0107(4) 0.0049(4)
Cl3D 0.1341(8) 0.1160(7) 0.0871(5) 0.0134(5) -0.0045(5) -0.0027(4)
C1D 0.0775(17) 0.0775(17) 0.0357(12) 0.0244(13) 0.0039(11) -0.0003(11)
C2D 0.0624(15) 0.0749(16) 0.0336(10) 0.0183(12) -0.0028(10) -0.0047(11)
C3D 0.0843(19) 0.093(2) 0.0461(12) 0.0298(16) 0.0099(12) 0.0066(12)
C4D 0.0760(19) 0.102(2) 0.0575(14) 0.0329(17) 0.0070(13) -0.0023(15)
C5D 0.0596(17) 0.0672(17) 0.0802(17) 0.0184(13) -0.0173(14) -0.0169(14)
C6D 0.0598(16) 0.0634(17) 0.0788(16) -0.0047(13) -0.0056(13) -0.0020(12)
C7D 0.0469(14) 0.0691(16) 0.0599(13) 0.0048(12) 0.0010(10) -0.0093(12)
C8D 0.116(2) 0.0710(19) 0.0386(12) 0.0345(18) 0.0239(13) 0.0051(12)
C9D 0.109(2) 0.080(2) 0.0606(15) 0.0398(18) 0.0284(15) 0.0092(13)
C10D 0.118(3) 0.100(3) 0.0791(19) 0.048(2) 0.0332(18) 0.0100(17)
C11D 0.160(4) 0.083(2) 0.088(2) 0.058(2) 0.042(2) 0.0066(18)
C12D 0.151(4) 0.082(3) 0.080(2) 0.024(2) 0.028(2) -0.0053(16)
C13D 0.120(2) 0.086(2) 0.0501(14) 0.0349(19) 0.0186(14) 0.0024(14)

loop_
_atom_type_symbol
_atom_type_description
_atom_type_scat_dispersion_real
_atom_type_scat_dispersion_imag
_atom_type_scat_source
C C 0.0033 0.0016 'International Tables Vol C Tables 4.2.6.8 and 6.1.1.4'
H H 0 0 'International Tables Vol C Tables 4.2.6.8 and 6.1.1.4'
N N 0.0061 0.0033 'International Tables Vol C Tables 4.2.6.8 and 6.1.1.4'
O O 0.0106 0.006 'International Tables Vol C Tables 4.2.6.8 and 6.1.1.4'
Cl Cl 0.1484 0.1585 'International Tables Vol C Tables 4.2.6.8 and 6.1.1.4'

loop_
_geom_angle_atom_site_label_1
_geom_angle_atom_site_label_2
_geom_angle_atom_site_label_3
_geom_angle_site_symmetry_1
_geom_angle_site_symmetry_3
_geom_angle
_geom_angle_publ_flag
C1A N1A C8A . . 122.16(17) ?
C1A N1A H1N . . 123.3(17) ?
C8A N1A H1N . . 113.8(17) ?
O1A C1A N1A . . 120.0(2) ?
O1A C1A C2A . . 121.40(19) ?
N1A C1A C2A . . 118.61(18) ?
C7A C2A C3A . . 117.3(2) ?
C7A C2A C1A . . 124.51(19) ?
C3A C2A C1A . . 118.14(19) ?
C4A C3A C2A . . 121.4(2) ?
C4A C3A H3A . . 119.3 ?
C2A C3A H3A . . 119.3 ?
C5A C4A C3A . . 119.5(2) ?
C5A C4A H4A . . 120.3 ?
C3A C4A H4A . . 120.3 ?
C6A C5A C4A . . 120.6(2) ?
C6A C5A Cl1A . . 119.8(2) ?
C4A C5A Cl1A . . 119.59(19) ?
C5A C6A C7A . . 119.6(2) ?
C5A C6A H6A . . 120.2 ?
C7A C6A H6A . . 120.2 ?
C2A C7A C6A . . 121.6(2) ?
C2A C7A H7A . . 119.2 ?
C6A C7A H7A . . 119.2 ?
C9A C8A C13A . . 117.9(2) ?
C9A C8A N1A . . 121.6(2) ?
C13A C8A N1A . . 120.5(2) ?
C8A C9A C10A . . 121.1(3) ?
C8A C9A Cl2A . . 120.3(2) ?
C10A C9A Cl2A . . 118.5(2) ?
C11A C10A C9A . . 119.6(3) ?
C11A C10A H10A . . 120.2 ?
C9A C10A H10A . . 120.2 ?
C12A C11A C10A . . 120.6(3) ?
C12A C11A H11A . . 119.7 ?
C10A C11A H11A . . 119.7 ?
C11A C12A C13A . . 119.8(3) ?
C11A C12A H12A . . 120.1 ?
C13A C12A H12A . . 120.1 ?
C12A C13A C8A . . 121.0(3) ?
C12A C13A Cl3A . . 119.6(2) ?
C8A C13A Cl3A . . 119.4(2) ?
C1B N1B C8B . . 121.88(16) ?
C1B N1B H2N . . 122.1(16) ?
C8B N1B H2N . . 116.1(16) ?
O1B C1B N1B . . 120.78(19) ?
O1B C1B C2B . . 121.35(19) ?
N1B C1B C2B . . 117.86(17) ?
C7B C2B C3B . . 118.3(2) ?
C7B C2B C1B . . 124.35(19) ?
C3B C2B C1B . . 117.37(18) ?
C4B C3B C2B . . 120.6(2) ?
C4B C3B H3B . . 119.7 ?
C2B C3B H3B . . 119.7 ?
C5B C4B C3B . . 119.8(2) ?
C5B C4B H4B . . 120.1 ?
C3B C4B H4B . . 120.1 ?
C6B C5B C4B . . 120.6(2) ?
C6B C5B Cl1B . . 120.3(2) ?
C4B C5B Cl1B . . 119.1(2) ?
C5B C6B C7B . . 119.8(2) ?
C5B C6B H6B . . 120.1 ?
C7B C6B H6B . . 120.1 ?
C2B C7B C6B . . 121.0(2) ?
C2B C7B H7B . . 119.5 ?
C6B C7B H7B . . 119.5 ?
C13B C8B C9B . . 117.9(2) ?
C13B C8B N1B . . 121.1(2) ?
C9B C8B N1B . . 121.0(2) ?
C10B C9B C8B . . 121.3(2) ?
C10B C9B Cl2B . . 118.9(2) ?
C8B C9B Cl2B . . 119.77(19) ?
C11B C10B C9B . . 119.3(3) ?
C11B C10B H10B . . 120.4 ?
C9B C10B H10B . . 120.4 ?
C10B C11B C12B . . 121.3(3) ?
C10B C11B H11B . . 119.4 ?
C12B C11B H11B . . 119.4 ?
C11B C12B C13B . . 119.1(3) ?
C11B C12B H12B . . 120.4 ?
C13B C12B H12B . . 120.4 ?
C8B C13B C12B . . 121.2(2) ?
C8B C13B Cl3B . . 119.39(19) ?
C12B C13B Cl3B . . 119.4(2) ?
C1C N1C C8C . . 120.87(16) ?
C1C N1C H3N . . 119.9(15) ?
C8C N1C H3N . . 119.1(15) ?
O1C C1C N1C . . 121.53(19) ?
O1C C1C C2C . . 121.48(17) ?
N1C C1C C2C . . 116.97(16) ?
C3C C2C C7C . . 117.8(2) ?
C3C C2C C1C . . 119.17(18) ?
C7C C2C C1C . . 122.96(18) ?
C4C C3C C2C . . 121.5(2) ?
C4C C3C H3C . . 119.3 ?
C2C C3C H3C . . 119.3 ?
C5C C4C C3C . . 119.5(2) ?
C5C C4C H4C . . 120.3 ?
C3C C4C H4C . . 120.3 ?
C6C C5C C4C . . 120.6(2) ?
C6C C5C Cl1C . . 120.05(18) ?
C4C C5C Cl1C . . 119.30(18) ?
C5C C6C C7C . . 119.7(2) ?
C5C C6C H6C . . 120.1 ?
C7C C6C H6C . . 120.1 ?
C6C C7C C2C . . 120.78(19) ?
C6C C7C H7C . . 119.6 ?
C2C C7C H7C . . 119.6 ?
C9C C8C C13C . . 117.5(2) ?
C9C C8C N1C . . 122.0(2) ?
C13C C8C N1C . . 120.6(2) ?
C8C C9C C10C . . 121.8(2) ?
C8C C9C Cl2C . . 119.87(17) ?
C10C C9C Cl2C . . 118.3(2) ?
C11C C10C C9C . . 118.8(3) ?
C11C C10C H10C . . 120.6 ?
C9C C10C H10C . . 120.6 ?
C10C C11C C12C . . 121.3(3) ?
C10C C11C H11C . . 119.3 ?
C12C C11C H11C . . 119.3 ?
C11C C12C C13C . . 119.0(3) ?
C11C C12C H12C . . 120.5 ?
C13C C12C H12C . . 120.5 ?
C12C C13C C8C . . 121.5(3) ?
C12C C13C Cl3C . . 119.6(2) ?
C8C C13C Cl3C . . 118.9(2) ?
C1D N1D C8D . . 122.27(18) ?
C1D N1D H4N . . 117.4(17) ?
C8D N1D H4N . . 118.5(17) ?
O1D C1D N1D . . 122.2(2) ?
O1D C1D C2D . . 122.27(19) ?
N1D C1D C2D . . 115.48(18) ?
C7D C2D C3D . . 119.0(2) ?
C7D C2D C1D . . 122.9(2) ?
C3D C2D C1D . . 118.1(2) ?
C4D C3D C2D . . 120.7(2) ?
C4D C3D H3D . . 119.6 ?
C2D C3D H3D . . 119.6 ?
C5D C4D C3D . . 119.2(2) ?
C5D C4D H4D . . 120.4 ?
C3D C4D H4D . . 120.4 ?
C4D C5D C6D . . 121.6(2) ?
C4D C5D Cl1D . . 119.2(2) ?
C6D C5D Cl1D . . 119.2(2) ?
C5D C6D C7D . . 119.0(2) ?
C5D C6D H6D . . 120.5 ?
C7D C6D H6D . . 120.5 ?
C2D C7D C6D . . 120.4(2) ?
C2D C7D H7D . . 119.8 ?
C6D C7D H7D . . 119.8 ?
C13D C8D C9D . . 117.7(2) ?
C13D C8D N1D . . 120.7(3) ?
C9D C8D N1D . . 121.6(3) ?
C10D C9D C8D . . 121.6(3) ?
C10D C9D Cl2D . . 119.2(3) ?
C8D C9D Cl2D . . 119.1(2) ?
C9D C10D C11D . . 118.8(3) ?
C9D C10D H10D . . 120(2) ?
C11D C10D H10D . . 121(2) ?
C12D C11D C10D . . 121.6(3) ?
C12D C11D H11D . . 116(2) ?
C10D C11D H11D . . 123(2) ?
C11D C12D C13D . . 119.1(3) ?
C11D C12D H12D . . 127(2) ?
C13D C12D H12D . . 114(2) ?
C12D C13D C8D . . 121.2(3) ?
C12D C13D Cl3D . . 119.4(3) ?
C8D C13D Cl3D . . 119.4(2) ?

loop_
_geom_bond_atom_site_label_1
_geom_bond_atom_site_label_2
_geom_bond_site_symmetry_2
_geom_bond_distance
_geom_bond_publ_flag
N1A C1A . 1.334(3) ?
N1A C8A . 1.412(3) ?
N1A H1N . 0.855(16) ?
O1A C1A . 1.223(2) ?
Cl1A C5A . 1.738(2) ?
Cl2A C9A . 1.723(3) ?
Cl3A C13A . 1.715(3) ?
C1A C2A . 1.484(3) ?
C2A C7A . 1.369(3) ?
C2A C3A . 1.382(3) ?
C3A C4A . 1.371(3) ?
C3A H3A . 0.93 ?
C4A C5A . 1.358(3) ?
C4A H4A . 0.93 ?
C5A C6A . 1.358(3) ?
C6A C7A . 1.372(3) ?
C6A H6A . 0.93 ?
C7A H7A . 0.93 ?
C8A C9A . 1.373(3) ?
C8A C13A . 1.397(4) ?
C9A C10A . 1.386(4) ?
C10A C11A . 1.373(4) ?
C10A H10A . 0.93 ?
C11A C12A . 1.358(4) ?
C11A H11A . 0.93 ?
C12A C13A . 1.381(4) ?
C12A H12A . 0.93 ?
N1B C1B . 1.343(3) ?
N1B C8B . 1.408(3) ?
N1B H2N . 0.816(15) ?
O1B C1B . 1.218(2) ?
Cl1B C5B . 1.735(3) ?
Cl2B C9B . 1.718(3) ?
Cl3B C13B . 1.728(3) ?
C1B C2B . 1.489(3) ?
C2B C7B . 1.370(3) ?
C2B C3B . 1.380(3) ?
C3B C4B . 1.373(4) ?
C3B H3B . 0.93 ?
C4B C5B . 1.363(4) ?
C4B H4B . 0.93 ?
C5B C6B . 1.349(4) ?
C6B C7B . 1.375(3) ?
C6B H6B . 0.93 ?
C7B H7B . 0.93 ?
C8B C13B . 1.373(3) ?
C8B C9B . 1.385(3) ?
C9B C10B . 1.375(3) ?
C10B C11B . 1.360(4) ?
C10B H10B . 0.93 ?
C11B C12B . 1.361(4) ?
C11B H11B . 0.93 ?
C12B C13B . 1.385(3) ?
C12B H12B . 0.93 ?
N1C C1C . 1.345(2) ?
N1C C8C . 1.413(3) ?
N1C H3N . 0.842(15) ?
O1C C1C . 1.224(2) ?
Cl1C C5C . 1.736(2) ?
Cl2C C9C . 1.720(3) ?
Cl3C C13C . 1.729(3) ?
C1C C2C . 1.483(3) ?
C2C C3C . 1.376(3) ?
C2C C7C . 1.383(3) ?
C3C C4C . 1.372(3) ?
C3C H3C . 0.93 ?
C4C C5C . 1.363(3) ?
C4C H4C . 0.93 ?
C5C C6C . 1.359(3) ?
C6C C7C . 1.379(3) ?
C6C H6C . 0.93 ?
C7C H7C . 0.93 ?
C8C C9C . 1.381(3) ?
C8C C13C . 1.385(3) ?
C9C C10C . 1.381(3) ?
C10C C11C . 1.366(4) ?
C10C H10C . 0.93 ?
C11C C12C . 1.368(4) ?
C11C H11C . 0.93 ?
C12C C13C . 1.381(4) ?
C12C H12C . 0.93 ?
N1D C1D . 1.339(3) ?
N1D C8D . 1.408(3) ?
N1D H4N . 0.844(16) ?
O1D C1D . 1.222(2) ?
Cl1D C5D . 1.736(2) ?
Cl2D C9D . 1.724(3) ?
Cl3D C13D . 1.725(3) ?
C1D C2D . 1.493(3) ?
C2D C7D . 1.372(3) ?
C2D C3D . 1.381(3) ?
C3D C4D . 1.375(3) ?
C3D H3D . 0.93 ?
C4D C5D . 1.349(4) ?
C4D H4D . 0.93 ?
C5D C6D . 1.373(3) ?
C6D C7D . 1.378(3) ?
C6D H6D . 0.93 ?
C7D H7D . 0.93 ?
C8D C13D . 1.387(4) ?
C8D C9D . 1.392(4) ?
C9D C10D . 1.366(4) ?
C10D C11D . 1.378(5) ?
C10D H10D . 0.96(2) ?
C11D C12D . 1.360(5) ?
C11D H11D . 0.94(2) ?
C12D C13D . 1.382(4) ?
C12D H12D . 0.94(2) ?

loop_
_geom_hbond_atom_site_label_D
_geom_hbond_atom_site_label_H
_geom_hbond_atom_site_label_A
_geom_hbond_site_symmetry_A
_geom_hbond_distance_DH
_geom_hbond_distance_HA
_geom_hbond_distance_DA
_geom_hbond_angle_DHA
N1A H1N O1D 4_465 0.855(16) 2.066(17) 2.882(2) 159(2)
N1B H2N O1C 4_565 0.816(15) 2.117(17) 2.880(2) 156(2)
N1C H3N O1B . 0.842(15) 2.054(16) 2.875(2) 165(2)
N1D H4N O1A 1_655 0.844(16) 1.942(19) 2.728(2) 154(2)
C7A H7A O1D 4_465 0.93 2.59 3.489(3) 164
C10C H10C Cl2B 3_656 0.93 2.82 3.599(3) 142

loop_
_geom_torsion_atom_site_label_1
_geom_torsion_atom_site_label_2
_geom_torsion_atom_site_label_3
_geom_torsion_atom_site_label_4
_geom_torsion_site_symmetry_1
_geom_torsion_site_symmetry_2
_geom_torsion_site_symmetry_3
_geom_torsion_site_symmetry_4
_geom_torsion
_geom_torsion_publ_flag
C8A N1A C1A O1A . . . . 2.8(4) ?
C8A N1A C1A C2A . . . . -176.4(2) ?
O1A C1A C2A C7A . . . . -172.4(2) ?
N1A C1A C2A C7A . . . . 6.9(4) ?
O1A C1A C2A C3A . . . . 8.9(3) ?
N1A C1A C2A C3A . . . . -171.9(2) ?
C7A C2A C3A C4A . . . . 0.2(4) ?
C1A C2A C3A C4A . . . . 179.0(2) ?
C2A C3A C4A C5A . . . . 0.2(4) ?
C3A C4A C5A C6A . . . . 0.0(4) ?
C3A C4A C5A Cl1A . . . . -179.6(2) ?
C4A C5A C6A C7A . . . . -0.6(4) ?
Cl1A C5A C6A C7A . . . . 179.0(2) ?
C3A C2A C7A C6A . . . . -0.8(4) ?
C1A C2A C7A C6A . . . . -179.5(2) ?
C5A C6A C7A C2A . . . . 1.0(4) ?
C1A N1A C8A C9A . . . . -97.7(3) ?
C1A N1A C8A C13A . . . . 84.6(3) ?
C13A C8A C9A C10A . . . . 1.3(3) ?
N1A C8A C9A C10A . . . . -176.47(19) ?
C13A C8A C9A Cl2A . . . . -179.50(15) ?
N1A C8A C9A Cl2A . . . . 2.8(3) ?
C8A C9A C10A C11A . . . . 0.8(3) ?
Cl2A C9A C10A C11A . . . . -178.44(18) ?
C9A C10A C11A C12A . . . . -1.9(4) ?
C10A C11A C12A C13A . . . . 0.9(4) ?
C11A C12A C13A C8A . . . . 1.2(3) ?
C11A C12A C13A Cl3A . . . . -178.34(18) ?
C9A C8A C13A C12A . . . . -2.3(3) ?
N1A C8A C13A C12A . . . . 175.46(19) ?
C9A C8A C13A Cl3A . . . . 177.28(16) ?
N1A C8A C13A Cl3A . . . . -5.0(3) ?
C8B N1B C1B O1B . . . . 2.0(3) ?
C8B N1B C1B C2B . . . . -176.97(19) ?
O1B C1B C2B C7B . . . . -175.1(2) ?
N1B C1B C2B C7B . . . . 3.9(3) ?
O1B C1B C2B C3B . . . . 3.7(3) ?
N1B C1B C2B C3B . . . . -177.3(2) ?
C7B C2B C3B C4B . . . . 0.9(3) ?
C1B C2B C3B C4B . . . . -178.0(2) ?
C2B C3B C4B C5B . . . . -0.3(4) ?
C3B C4B C5B C6B . . . . -0.7(4) ?
C3B C4B C5B Cl1B . . . . -180.0(2) ?
C4B C5B C6B C7B . . . . 1.1(4) ?
Cl1B C5B C6B C7B . . . . -179.6(2) ?
C3B C2B C7B C6B . . . . -0.5(4) ?
C1B C2B C7B C6B . . . . 178.3(2) ?
C5B C6B C7B C2B . . . . -0.5(4) ?
C1B N1B C8B C13B . . . . -107.0(2) ?
C1B N1B C8B C9B . . . . 73.9(3) ?
C13B C8B C9B C10B . . . . 0.3(3) ?
N1B C8B C9B C10B . . . . 179.4(2) ?
C13B C8B C9B Cl2B . . . . -176.64(16) ?
N1B C8B C9B Cl2B . . . . 2.4(3) ?
C8B C9B C10B C11B . . . . -1.0(4) ?
Cl2B C9B C10B C11B . . . . 175.9(2) ?
C9B C10B C11B C12B . . . . 0.6(4) ?
C10B C11B C12B C13B . . . . 0.6(4) ?
C9B C8B C13B C12B . . . . 0.9(3) ?
N1B C8B C13B C12B . . . . -178.19(19) ?
C9B C8B C13B Cl3B . . . . -179.54(15) ?
N1B C8B C13B Cl3B . . . . 1.4(3) ?
C11B C12B C13B C8B . . . . -1.4(3) ?
C11B C12B C13B Cl3B . . . . 179.1(2) ?
C8C N1C C1C O1C . . . . -7.4(3) ?
C8C N1C C1C C2C . . . . 171.07(18) ?
O1C C1C C2C C3C . . . . -27.0(3) ?
N1C C1C C2C C3C . . . . 154.53(19) ?
O1C C1C C2C C7C . . . . 150.5(2) ?
N1C C1C C2C C7C . . . . -28.0(3) ?
C7C C2C C3C C4C . . . . 1.6(3) ?
C1C C2C C3C C4C . . . . 179.2(2) ?
C2C C3C C4C C5C . . . . -1.6(3) ?
C3C C4C C5C C6C . . . . 0.3(3) ?
C3C C4C C5C Cl1C . . . . 179.65(17) ?
C4C C5C C6C C7C . . . . 1.0(3) ?
Cl1C C5C C6C C7C . . . . -178.36(17) ?
C5C C6C C7C C2C . . . . -1.0(3) ?
C3C C2C C7C C6C . . . . -0.3(3) ?
C1C C2C C7C C6C . . . . -177.8(2) ?
C1C N1C C8C C9C . . . . 91.7(2) ?
C1C N1C C8C C13C . . . . -88.3(2) ?
C13C C8C C9C C10C . . . . 0.5(3) ?
N1C C8C C9C C10C . . . . -179.56(19) ?
C13C C8C C9C Cl2C . . . . -177.83(15) ?
N1C C8C C9C Cl2C . . . . 2.1(3) ?
C8C C9C C10C C11C . . . . 0.4(4) ?
Cl2C C9C C10C C11C . . . . 178.7(2) ?
C9C C10C C11C C12C . . . . -1.0(4) ?
C10C C11C C12C C13C . . . . 0.8(4) ?
C11C C12C C13C C8C . . . . 0.1(4) ?
C11C C12C C13C Cl3C . . . . -178.7(2) ?
C9C C8C C13C C12C . . . . -0.7(3) ?
N1C C8C C13C C12C . . . . 179.31(19) ?
C9C C8C C13C Cl3C . . . . 178.16(16) ?
N1C C8C C13C Cl3C . . . . -1.8(3) ?
C8D N1D C1D O1D . . . . 0.4(4) ?
C8D N1D C1D C2D . . . . -178.3(3) ?
O1D C1D C2D C7D . . . . 147.4(2) ?
N1D C1D C2D C7D . . . . -33.9(3) ?
O1D C1D C2D C3D . . . . -31.2(3) ?
N1D C1D C2D C3D . . . . 147.5(2) ?
C7D C2D C3D C4D . . . . -0.3(3) ?
C1D C2D C3D C4D . . . . 178.4(2) ?
C2D C3D C4D C5D . . . . -0.8(4) ?
C3D C4D C5D C6D . . . . 1.4(4) ?
C3D C4D C5D Cl1D . . . . -178.18(19) ?
C4D C5D C6D C7D . . . . -0.9(4) ?
Cl1D C5D C6D C7D . . . . 178.70(16) ?
C3D C2D C7D C6D . . . . 0.8(3) ?
C1D C2D C7D C6D . . . . -177.8(2) ?
C5D C6D C7D C2D . . . . -0.3(3) ?
C1D N1D C8D C13D . . . . 102.9(3) ?
C1D N1D C8D C9D . . . . -78.9(3) ?
C13D C8D C9D C10D . . . . -2.2(4) ?
N1D C8D C9D C10D . . . . 179.6(2) ?
C13D C8D C9D Cl2D . . . . 177.01(17) ?
N1D C8D C9D Cl2D . . . . -1.2(3) ?
C8D C9D C10D C11D . . . . 1.6(4) ?
Cl2D C9D C10D C11D . . . . -177.6(2) ?
C9D C10D C11D C12D . . . . 0.1(5) ?
C10D C11D C12D C13D . . . . -1.1(5) ?
C11D C12D C13D C8D . . . . 0.4(4) ?
C11D C12D C13D Cl3D . . . . -178.7(2) ?
C9D C8D C13D C12D . . . . 1.2(4) ?
N1D C8D C13D C12D . . . . 179.4(2) ?
C9D C8D C13D Cl3D . . . . -179.74(17) ?
N1D C8D C13D Cl3D . . . . -1.5(3) ?
